data_4023045
loop_
_publ_author_name
'Arindam Das'
'Hsuan-Hung Liao'
'Rai-Shung Liu'

_publ_section_title
;
 Platinum-Catalyzed Chemoselectively Hydrative Dimerization
 of 2-Alkynyl-1-acetylbenzenes for One-Pot Facile Synthesis
 of Chrysene Derivatives
;
_journal_name_full 'Journal of Organic Chemistry'
_journal_page_first 9214
_journal_page_last 9218
_journal_paper_doi 10.1021/jo701580r
_journal_volume 72
_journal_year 2007
_chemical_formula_sum 'C40 H32'
_chemical_formula_weight 512.66
_chemical_name_systematic
; 
 ? 
;
_space_group_IT_number 14
_symmetry_cell_setting monoclinic
_symmetry_space_group_name_Hall '-P 2ybc'
_symmetry_space_group_name_H-M 'P 1 21/c 1'
_atom_sites_solution_hydrogens geom
_atom_sites_solution_primary direct
_atom_sites_solution_secondary difmap
_audit_creation_method SHELXL-97
_cell_angle_alpha 90.00
_cell_angle_beta 96.845(14)
_cell_angle_gamma 90.00
_cell_formula_units_Z 4
_cell_length_a 18.328(14)
_cell_length_b 5.544(4)
_cell_length_c 27.29(2)
_cell_measurement_reflns_used 424
_cell_measurement_temperature 294(2)
_cell_measurement_theta_max 25
_cell_measurement_theta_min 2.5
_cell_volume 2753(4)
_computing_cell_refinement 'Bruker Smart'
_computing_data_collection 'Bruker Smart'
_computing_data_reduction 'Bruker Saint'
_computing_molecular_graphics 'Bruker Shelxtl'
_computing_publication_material 'Bruker Shelxtl'
_computing_structure_refinement 'Shelxtl-97 (Sheldrick, 2000)'
_computing_structure_solution 'Shelxtl-97 (Sheldrick, 1990)'
_diffrn_ambient_temperature 294(2)
_diffrn_measured_fraction_theta_full 0.978
_diffrn_measured_fraction_theta_max 0.978
_diffrn_measurement_device_type 'CCD area detector'
_diffrn_measurement_method 'phi and omega scans'
_diffrn_radiation_monochromator graphite
_diffrn_radiation_source 'fine-focus sealed tube'
_diffrn_radiation_type MoK\a
_diffrn_radiation_wavelength 0.71073
_diffrn_reflns_av_R_equivalents 0.2731
_diffrn_reflns_av_sigmaI/netI 0.5610
_diffrn_reflns_limit_h_max 23
_diffrn_reflns_limit_h_min -24
_diffrn_reflns_limit_k_max 5
_diffrn_reflns_limit_k_min -7
_diffrn_reflns_limit_l_max 34
_diffrn_reflns_limit_l_min -36
_diffrn_reflns_number 18969
_diffrn_reflns_theta_full 28.50
_diffrn_reflns_theta_max 28.50
_diffrn_reflns_theta_min 1.12
_exptl_absorpt_coefficient_mu 0.070
_exptl_absorpt_correction_T_max 0.96408
_exptl_absorpt_correction_T_min 0.86227
_exptl_absorpt_correction_type empirical
_exptl_crystal_colour colorless
_exptl_crystal_density_diffrn 1.237
_exptl_crystal_density_meas ?
_exptl_crystal_density_method .
_exptl_crystal_description columnar
_exptl_crystal_F_000 1088
_exptl_crystal_size_max 0.10
_exptl_crystal_size_mid 0.10
_exptl_crystal_size_min 0.05
_refine_diff_density_max 0.131
_refine_diff_density_min -0.144
_refine_diff_density_rms 0.029
_refine_ls_extinction_coef 0.00137(13)
_refine_ls_extinction_expression Fc^*^=kFc[1+0.001xFc^2^\l^3^/sin(2\q)]^-1/4^
_refine_ls_extinction_method SHELXL
_refine_ls_goodness_of_fit_ref 0.560
_refine_ls_hydrogen_treatment constr
_refine_ls_matrix_type full
_refine_ls_number_parameters 362
_refine_ls_number_reflns 6855
_refine_ls_number_restraints 0
_refine_ls_restrained_S_all 0.560
_refine_ls_R_factor_all 0.3892
_refine_ls_R_factor_gt 0.0416
_refine_ls_shift/su_max 0.013
_refine_ls_shift/su_mean 0.002
_refine_ls_structure_factor_coef Fsqd
_refine_ls_weighting_details 'calc w=1/[\s^2^(Fo^2^)+(0.0000P)^2^+0.0000P] where P=(Fo^2^+2Fc^2^)/3'
_refine_ls_weighting_scheme calc
_refine_ls_wR_factor_gt 0.0417
_refine_ls_wR_factor_ref 0.0796
_reflns_number_gt 879
_reflns_number_total 6855
_reflns_threshold_expression >2sigma(I)
_cod_data_source_file jo701580r-File005.cif
_cod_data_source_block 06oc47m
_cod_depositor_comments
;
The following automatic conversions were performed:
'_symmetry_cell_setting' value 'Monoclinic' changed to 'monoclinic'
according to '/home/saulius/struct/CIF-dictionaries/cif_core.dic'
dictionary named 'cif_core.dic' version 2.4.1 from
2010-06-29.

'_exptl_absorpt_correction_type' value 'Empirical' changed to
'empirical' according to
'/home/saulius/struct/CIF-dictionaries/cif_core.dic' dictionary named
'cif_core.dic' version 2.4.1 from 2010-06-29.

Automatic conversion script
Id: cif_fix_enum 1527 2010-12-29 10:47:43Z saulius 
;
_cod_original_sg_symbol_H-M 'P 21/c'
_cod_database_code 4023045

loop_
_symmetry_equiv_pos_as_xyz
'x, y, z'
'-x, y+1/2, -z+1/2'
'-x, -y, -z'
'x, -y-1/2, z-1/2'

loop_
_atom_site_label
_atom_site_type_symbol
_atom_site_fract_x
_atom_site_fract_y
_atom_site_fract_z
_atom_site_U_iso_or_equiv
_atom_site_adp_type
_atom_site_occupancy
_atom_site_symmetry_multiplicity
_atom_site_calc_flag
_atom_site_refinement_flags
C1 C 0.3213(3) 1.0542(9) 0.24165(16) 0.0659(17) Uani 1 1 d .
H1A H 0.3590 1.1592 0.2532 0.079 Uiso 1 1 calc R
C2 C 0.3350(3) 0.8733(9) 0.20614(16) 0.0482(14) Uani 1 1 d .
C3 C 0.4073(3) 0.8745(10) 0.18977(17) 0.0531(15) Uani 1 1 d .
C4 C 0.4631(3) 1.0414(9) 0.20548(15) 0.0691(17) Uani 1 1 d .
H4A H 0.4544 1.1600 0.2282 0.083 Uiso 1 1 calc R
C5 C 0.5307(3) 1.0321(10) 0.18775(17) 0.0748(18) Uani 1 1 d .
H5A H 0.5665 1.1458 0.1984 0.090 Uiso 1 1 calc R
C6 C 0.5461(3) 0.8539(11) 0.15408(17) 0.0745(18) Uani 1 1 d .
H6A H 0.5914 0.8505 0.1419 0.089 Uiso 1 1 calc R
C7 C 0.4931(3) 0.6830(10) 0.13919(16) 0.0717(18) Uani 1 1 d .
H7A H 0.5034 0.5604 0.1178 0.086 Uiso 1 1 calc R
C8 C 0.4232(3) 0.6934(10) 0.15631(17) 0.0534(15) Uani 1 1 d .
C9 C 0.3676(2) 0.5241(9) 0.14008(14) 0.0593(16) Uani 1 1 d .
H9A H 0.3789 0.4013 0.1190 0.071 Uiso 1 1 calc R
C10 C 0.2983(2) 0.5316(9) 0.15364(15) 0.0511(15) Uani 1 1 d .
C11 C 0.2793(3) 0.7179(9) 0.18714(15) 0.0445(14) Uani 1 1 d .
C12 C 0.2059(3) 0.7472(9) 0.20265(16) 0.0497(15) Uani 1 1 d .
C13 C 0.1436(3) 0.6180(9) 0.18315(16) 0.0729(18) Uani 1 1 d .
H13A H 0.1481 0.5088 0.1578 0.087 Uiso 1 1 calc R
C14 C 0.0765(3) 0.6448(10) 0.19957(17) 0.0787(18) Uani 1 1 d .
H14A H 0.0369 0.5535 0.1855 0.094 Uiso 1 1 calc R
C15 C 0.0669(3) 0.8077(10) 0.23718(17) 0.0770(18) Uani 1 1 d .
H15A H 0.0213 0.8256 0.2485 0.092 Uiso 1 1 calc R
C16 C 0.1260(3) 0.9405(9) 0.25704(16) 0.0704(18) Uani 1 1 d .
H16A H 0.1202 1.0477 0.2825 0.084 Uiso 1 1 calc R
C17 C 0.1959(3) 0.9196(10) 0.23992(17) 0.0529(15) Uani 1 1 d .
C18 C 0.2546(3) 1.0769(9) 0.25899(15) 0.0564(15) Uani 1 1 d .
C19 C 0.2419(2) 1.2740(8) 0.29672(12) 0.0740(17) Uani 1 1 d .
H19A H 0.2866 1.3622 0.3054 0.111 Uiso 1 1 calc R
H19B H 0.2268 1.2007 0.3258 0.111 Uiso 1 1 calc R
H19C H 0.2042 1.3822 0.2826 0.111 Uiso 1 1 calc R
C20 C 0.2476(2) 0.3289(7) 0.13151(12) 0.0631(15) Uani 1 1 d .
H20A H 0.2736 0.2304 0.1104 0.095 Uiso 1 1 calc R
H20B H 0.2051 0.3978 0.1127 0.095 Uiso 1 1 calc R
H20C H 0.2326 0.2317 0.1576 0.095 Uiso 1 1 calc R
C21 C 0.1893(3) -0.2536(10) 0.38768(15) 0.0697(18) Uani 1 1 d .
H21A H 0.1985 -0.3721 0.3651 0.084 Uiso 1 1 calc R
C22 C 0.1152(3) -0.2174(11) 0.39728(18) 0.0585(16) Uani 1 1 d .
C23 C 0.0587(3) -0.3717(10) 0.37641(17) 0.081(2) Uani 1 1 d .
H23A H 0.0694 -0.4947 0.3552 0.097 Uiso 1 1 calc R
C24 C -0.0118(3) -0.3418(11) 0.38713(18) 0.084(2) Uani 1 1 d .
H24A H -0.0490 -0.4446 0.3736 0.101 Uiso 1 1 calc R
C25 C -0.0273(3) -0.1543(11) 0.41875(17) 0.077(2) Uani 1 1 d .
H25A H -0.0750 -0.1340 0.4264 0.092 Uiso 1 1 calc R
C26 C 0.0271(3) 0.0000(10) 0.43858(15) 0.0726(18) Uani 1 1 d .
H26A H 0.0152 0.1251 0.4589 0.087 Uiso 1 1 calc R
C27 C 0.1012(3) -0.0268(10) 0.42879(16) 0.0544(16) Uani 1 1 d .
C28 C 0.1619(3) 0.1188(9) 0.45158(15) 0.0516(15) Uani 1 1 d .
C29 C 0.1471(3) 0.3116(9) 0.48283(15) 0.0589(16) Uani 1 1 d .
H29A H 0.0983 0.3473 0.4857 0.071 Uiso 1 1 calc R
C30 C 0.1990(3) 0.4464(9) 0.50854(16) 0.0613(16) Uani 1 1 d .
C31 C 0.2758(3) 0.3954(11) 0.50452(18) 0.0611(17) Uani 1 1 d .
C32 C 0.3318(3) 0.5224(11) 0.53307(17) 0.086(2) Uani 1 1 d .
H32A H 0.3190 0.6504 0.5524 0.103 Uiso 1 1 calc R
C33 C 0.4043(3) 0.4649(13) 0.5336(2) 0.096(2) Uani 1 1 d .
H33A H 0.4408 0.5555 0.5517 0.116 Uiso 1 1 calc R
C34 C 0.4218(3) 0.2656(12) 0.5060(2) 0.100(2) Uani 1 1 d .
H34A H 0.4708 0.2195 0.5070 0.119 Uiso 1 1 calc R
C35 C 0.3686(3) 0.1350(10) 0.47735(17) 0.086(2) Uani 1 1 d .
H35A H 0.3824 0.0035 0.4594 0.103 Uiso 1 1 calc R
C36 C 0.2933(3) 0.1972(10) 0.47467(16) 0.0548(15) Uani 1 1 d .
C37 C 0.2355(3) 0.0616(9) 0.44490(16) 0.0535(15) Uani 1 1 d .
C38 C 0.2473(3) -0.1242(10) 0.40979(17) 0.0594(16) Uani 1 1 d .
C39 C 0.3223(2) -0.1843(9) 0.39291(13) 0.097(2) Uani 1 1 d .
H39A H 0.3166 -0.3133 0.3693 0.145 Uiso 1 1 calc R
H39B H 0.3559 -0.2328 0.4209 0.145 Uiso 1 1 calc R
H39C H 0.3413 -0.0444 0.3780 0.145 Uiso 1 1 calc R
C40 C 0.1788(2) 0.6525(8) 0.54124(12) 0.0827(18) Uani 1 1 d .
H40A H 0.1263 0.6625 0.5399 0.124 Uiso 1 1 calc R
H40B H 0.1975 0.8014 0.5298 0.124 Uiso 1 1 calc R
H40C H 0.1998 0.6236 0.5747 0.124 Uiso 1 1 calc R

loop_
_atom_site_aniso_label
_atom_site_aniso_U_11
_atom_site_aniso_U_22
_atom_site_aniso_U_33
_atom_site_aniso_U_23
_atom_site_aniso_U_13
_atom_site_aniso_U_12
C1 0.053(4) 0.080(5) 0.066(4) 0.001(3) 0.010(3) -0.009(4)
C2 0.056(4) 0.043(4) 0.045(3) -0.003(3) 0.003(3) 0.004(3)
C3 0.050(4) 0.050(4) 0.057(4) -0.003(3) -0.001(3) -0.004(3)
C4 0.059(4) 0.075(5) 0.071(4) -0.006(3) 0.001(3) 0.000(4)
C5 0.066(4) 0.065(5) 0.091(5) 0.005(4) -0.003(4) -0.004(4)
C6 0.056(4) 0.089(6) 0.081(4) 0.012(4) 0.016(3) 0.010(4)
C7 0.060(4) 0.078(5) 0.077(4) 0.004(3) 0.011(3) 0.004(4)
C8 0.048(4) 0.056(4) 0.055(4) 0.003(3) -0.001(3) 0.001(3)
C9 0.056(3) 0.066(5) 0.056(3) -0.007(3) 0.009(3) 0.003(4)
C10 0.051(3) 0.057(4) 0.043(3) -0.005(3) -0.004(3) -0.004(3)
C11 0.049(3) 0.043(4) 0.040(3) 0.002(3) -0.001(3) 0.001(3)
C12 0.055(4) 0.051(4) 0.042(3) 0.000(3) 0.002(3) -0.003(3)
C13 0.061(4) 0.082(5) 0.079(4) -0.033(3) 0.022(3) -0.017(4)
C14 0.059(4) 0.089(5) 0.091(4) -0.024(4) 0.019(3) -0.026(4)
C15 0.074(4) 0.080(5) 0.083(4) -0.017(3) 0.032(4) -0.003(4)
C16 0.078(4) 0.077(5) 0.057(4) -0.014(3) 0.010(3) -0.009(4)
C17 0.056(4) 0.060(5) 0.043(3) 0.001(3) 0.008(3) -0.004(3)
C18 0.079(4) 0.047(4) 0.039(3) -0.009(3) -0.009(3) -0.004(4)
C19 0.077(4) 0.076(5) 0.070(3) -0.017(3) 0.009(3) 0.007(4)
C20 0.061(3) 0.065(4) 0.062(3) -0.009(3) 0.004(3) 0.003(3)
C21 0.080(4) 0.074(5) 0.057(4) -0.010(3) 0.013(4) 0.004(4)
C22 0.063(4) 0.066(5) 0.044(4) 0.004(3) -0.002(3) -0.002(4)
C23 0.085(5) 0.080(5) 0.073(4) 0.000(3) -0.004(4) -0.004(5)
C24 0.082(5) 0.101(6) 0.066(4) -0.006(4) -0.007(4) -0.009(5)
C25 0.066(4) 0.108(6) 0.054(4) 0.018(3) -0.001(3) 0.004(5)
C26 0.063(4) 0.101(6) 0.054(4) 0.000(3) 0.010(3) 0.006(4)
C27 0.064(4) 0.066(5) 0.034(3) 0.006(3) 0.013(3) 0.007(4)
C28 0.063(4) 0.054(4) 0.036(3) 0.005(3) -0.002(3) 0.005(4)
C29 0.066(4) 0.067(5) 0.046(3) -0.002(3) 0.015(3) 0.008(4)
C30 0.094(5) 0.051(5) 0.040(3) -0.001(3) 0.013(3) 0.010(4)
C31 0.064(4) 0.074(5) 0.046(4) 0.008(3) 0.010(3) -0.002(4)
C32 0.095(5) 0.097(6) 0.065(4) -0.005(4) 0.005(4) -0.010(5)
C33 0.084(5) 0.110(7) 0.095(5) -0.016(4) 0.013(4) -0.030(5)
C34 0.065(4) 0.110(7) 0.123(6) -0.016(4) 0.007(4) -0.016(5)
C35 0.061(4) 0.099(6) 0.100(5) -0.029(4) 0.024(4) -0.011(4)
C36 0.067(4) 0.051(4) 0.050(4) 0.004(3) 0.020(3) -0.009(4)
C37 0.058(4) 0.053(4) 0.051(4) 0.001(3) 0.013(3) 0.003(4)
C38 0.065(4) 0.057(5) 0.059(4) 0.002(3) 0.017(3) 0.005(4)
C39 0.072(4) 0.136(6) 0.089(4) -0.031(4) 0.035(3) 0.004(4)
C40 0.119(5) 0.063(5) 0.065(3) -0.001(3) 0.006(3) 0.025(4)

loop_
_atom_type_symbol
_atom_type_description
_atom_type_scat_dispersion_real
_atom_type_scat_dispersion_imag
_atom_type_scat_source
C C 0.0033 0.0016 'International Tables Vol C Tables 4.2.6.8 and 6.1.1.4'
H H 0.0000 0.0000 'International Tables Vol C Tables 4.2.6.8 and 6.1.1.4'

loop_
_geom_angle_atom_site_label_1
_geom_angle_atom_site_label_2
_geom_angle_atom_site_label_3
_geom_angle
C18 C1 C2 122.2(5)
C18 C1 H1A 118.9
C2 C1 H1A 118.9
C11 C2 C1 120.3(5)
C11 C2 C3 123.1(5)
C1 C2 C3 116.4(5)
C4 C3 C8 117.8(5)
C4 C3 C2 124.6(5)
C8 C3 C2 117.6(5)
C5 C4 C3 121.2(5)
C5 C4 H4A 119.4
C3 C4 H4A 119.4
C4 C5 C6 121.0(5)
C4 C5 H5A 119.5
C6 C5 H5A 119.5
C7 C6 C5 119.1(5)
C7 C6 H6A 120.5
C5 C6 H6A 120.5
C6 C7 C8 120.5(5)
C6 C7 H7A 119.8
C8 C7 H7A 119.8
C3 C8 C7 120.5(5)
C3 C8 C9 118.5(5)
C7 C8 C9 121.0(5)
C10 C9 C8 123.6(5)
C10 C9 H9A 118.2
C8 C9 H9A 118.2
C9 C10 C11 119.6(5)
C9 C10 C20 114.2(5)
C11 C10 C20 126.2(4)
C2 C11 C10 117.2(5)
C2 C11 C12 118.8(5)
C10 C11 C12 124.0(5)
C13 C12 C17 116.6(5)
C13 C12 C11 124.7(5)
C17 C12 C11 118.8(5)
C14 C13 C12 123.1(5)
C14 C13 H13A 118.5
C12 C13 H13A 118.5
C13 C14 C15 120.7(5)
C13 C14 H14A 119.7
C15 C14 H14A 119.7
C16 C15 C14 118.5(5)
C16 C15 H15A 120.8
C14 C15 H15A 120.8
C15 C16 C17 121.9(5)
C15 C16 H16A 119.0
C17 C16 H16A 119.0
C16 C17 C12 119.2(5)
C16 C17 C18 119.9(5)
C12 C17 C18 120.8(5)
C1 C18 C17 118.8(5)
C1 C18 C19 120.7(5)
C17 C18 C19 120.5(5)
C18 C19 H19A 109.5
C18 C19 H19B 109.5
H19A C19 H19B 109.5
C18 C19 H19C 109.5
H19A C19 H19C 109.5
H19B C19 H19C 109.5
C10 C20 H20A 109.5
C10 C20 H20B 109.5
H20A C20 H20B 109.5
C10 C20 H20C 109.5
H20A C20 H20C 109.5
H20B C20 H20C 109.5
C38 C21 C22 123.6(5)
C38 C21 H21A 118.2
C22 C21 H21A 118.2
C27 C22 C23 121.6(5)
C27 C22 C21 117.7(6)
C23 C22 C21 120.7(6)
C24 C23 C22 120.5(6)
C24 C23 H23A 119.8
C22 C23 H23A 119.8
C23 C24 C25 119.2(6)
C23 C24 H24A 120.4
C25 C24 H24A 120.4
C26 C25 C24 120.9(6)
C26 C25 H25A 119.6
C24 C25 H25A 119.6
C25 C26 C27 121.7(5)
C25 C26 H26A 119.2
C27 C26 H26A 119.2
C22 C27 C26 116.2(5)
C22 C27 C28 119.6(5)
C26 C27 C28 124.1(6)
C29 C28 C37 120.0(5)
C29 C28 C27 119.2(5)
C37 C28 C27 120.8(5)
C30 C29 C28 124.2(5)
C30 C29 H29A 117.9
C28 C29 H29A 117.9
C29 C30 C31 119.1(5)
C29 C30 C40 121.2(5)
C31 C30 C40 119.8(5)
C32 C31 C36 120.4(5)
C32 C31 C30 120.8(6)
C36 C31 C30 118.5(6)
C33 C32 C31 122.3(6)
C33 C32 H32A 118.8
C31 C32 H32A 118.8
C32 C33 C34 117.8(7)
C32 C33 H33A 121.1
C34 C33 H33A 121.1
C35 C34 C33 121.9(6)
C35 C34 H34A 119.1
C33 C34 H34A 119.1
C34 C35 C36 121.3(5)
C34 C35 H35A 119.3
C36 C35 H35A 119.3
C35 C36 C31 116.2(5)
C35 C36 C37 122.7(6)
C31 C36 C37 121.1(6)
C28 C37 C38 117.8(5)
C28 C37 C36 116.7(5)
C38 C37 C36 125.5(5)
C21 C38 C37 120.1(5)
C21 C38 C39 115.5(5)
C37 C38 C39 124.4(5)
C38 C39 H39A 109.5
C38 C39 H39B 109.5
H39A C39 H39B 109.5
C38 C39 H39C 109.5
H39A C39 H39C 109.5
H39B C39 H39C 109.5
C30 C40 H40A 109.5
C30 C40 H40B 109.5
H40A C40 H40B 109.5
C30 C40 H40C 109.5
H40A C40 H40C 109.5
H40B C40 H40C 109.5

loop_
_geom_bond_atom_site_label_1
_geom_bond_atom_site_label_2
_geom_bond_distance
C1 C18 1.368(5)
C1 C2 1.437(5)
C1 H1A 0.9300
C2 C11 1.388(5)
C2 C3 1.448(5)
C3 C4 1.408(6)
C3 C8 1.411(5)
C4 C5 1.384(5)
C4 H4A 0.9300
C5 C6 1.401(5)
C5 H5A 0.9300
C6 C7 1.384(6)
C6 H6A 0.9300
C7 C8 1.415(5)
C7 H7A 0.9300
C8 C9 1.417(5)
C9 C10 1.365(5)
C9 H9A 0.9300
C10 C11 1.449(5)
C10 C20 1.535(5)
C11 C12 1.467(5)
C12 C13 1.397(5)
C12 C17 1.424(5)
C13 C14 1.367(5)
C13 H13A 0.9300
C14 C15 1.394(5)
C14 H14A 0.9300
C15 C16 1.367(5)
C15 H15A 0.9300
C16 C17 1.420(5)
C16 H16A 0.9300
C17 C18 1.434(5)
C18 C19 1.538(5)
C19 H19A 0.9600
C19 H19B 0.9600
C19 H19C 0.9600
C20 H20A 0.9600
C20 H20B 0.9600
C20 H20C 0.9600
C21 C38 1.361(5)
C21 C22 1.428(5)
C21 H21A 0.9300
C22 C27 1.405(6)
C22 C23 1.411(6)
C23 C24 1.368(5)
C23 H23A 0.9300
C24 C25 1.401(6)
C24 H24A 0.9300
C25 C26 1.375(6)
C25 H25A 0.9300
C26 C27 1.423(5)
C26 H26A 0.9300
C27 C28 1.452(6)
C28 C29 1.413(5)
C28 C37 1.419(5)
C29 C30 1.340(6)
C29 H29A 0.9300
C30 C31 1.453(6)
C30 C40 1.523(5)
C31 C32 1.401(6)
C31 C36 1.426(6)
C32 C33 1.365(6)
C32 H32A 0.9300
C33 C34 1.395(6)
C33 H33A 0.9300
C34 C35 1.381(6)
C34 H34A 0.9300
C35 C36 1.416(6)
C35 H35A 0.9300
C36 C37 1.463(6)
C37 C38 1.441(6)
C38 C39 1.538(5)
C39 H39A 0.9600
C39 H39B 0.9600
C39 H39C 0.9600
C40 H40A 0.9600
C40 H40B 0.9600
C40 H40C 0.9600

loop_
_cod_related_entry_id
_cod_related_entry_database
_cod_related_entry_code
1 ChemSpider 106517
